data_2241923
loop_
_publ_author_name
'Moon, Suk-Hee'
'Im, Hansu'
'Kim, Tae Ho'
'Park, Ki-Min'

_publ_section_title
;
 Crystal structure of
 <i>N</i>,<i>N</i>'-bis(pyridin-3-ylmethyl)cyclohexane-1,4-diammonium
 dichloride
;
_journal_issue 12
_journal_name_full 'Acta Crystallographica Section E'
_journal_page_first 1728
_journal_page_last 1730
_journal_paper_doi 10.1107/S2056989016017205
_journal_volume 72
_journal_year 2016
_chemical_formula_iupac 'C18 H26 N4 2+, 2Cl -'
_chemical_formula_moiety 'C18 H26 N4 2+, 2(Cl -)'
_chemical_formula_sum 'C18 H26 Cl2 N4'
_chemical_formula_weight 369.33
_chemical_name_systematic
;
<i>N</i>,<i>N</i>'-Bis(pyridin-3-ylmethyl)cyclohexane-1,4-diammonium
dichloride
;
_space_group_crystal_system monoclinic
_space_group_IT_number 14
_space_group_name_Hall '-P 2yn'
_space_group_name_H-M_alt 'P 1 21/n 1'
_symmetry_space_group_name_Hall '-P 2yn'
_symmetry_space_group_name_H-M 'P 1 21/n 1'
_atom_sites_solution_hydrogens mixed
_audit_creation_method SHELXL-2014/7
_cell_angle_alpha 90
_cell_angle_beta 107.8120(10)
_cell_angle_gamma 90
_cell_formula_units_Z 2
_cell_length_a 10.4637(2)
_cell_length_b 8.1942(2)
_cell_length_c 11.2797(2)
_cell_measurement_reflns_used 4678
_cell_measurement_temperature 173(2)
_cell_measurement_theta_max 28.37
_cell_measurement_theta_min 2.32
_cell_volume 920.78(3)
_computing_cell_refinement
;
SAINT (Bruker, 2013)
;
_computing_data_collection
;
APEX2 (Bruker, 2013)
;
_computing_data_reduction
;
SAINT (Bruker, 2013)
;
_computing_molecular_graphics
;
DIAMOND (Brandenburg, 2010)
;
_computing_publication_material
;
SHELXTL (Sheldrick, 2008)
;
_computing_structure_refinement
;
SHELXL2014 (Sheldrick, 2015)
;
_computing_structure_solution
;
SHELXS97 (Sheldrick, 2008)
;
_diffrn_ambient_temperature 173(2)
_diffrn_measured_fraction_theta_full 1.000
_diffrn_measured_fraction_theta_max 0.999
_diffrn_measurement_device_type 'Bruker APEXII CCD'
_diffrn_measurement_method '\f and \w scans'
_diffrn_radiation_type MoK\a
_diffrn_radiation_wavelength 0.71073
_diffrn_reflns_av_R_equivalents 0.0215
_diffrn_reflns_limit_h_max 14
_diffrn_reflns_limit_h_min -12
_diffrn_reflns_limit_k_max 10
_diffrn_reflns_limit_k_min -9
_diffrn_reflns_limit_l_max 15
_diffrn_reflns_limit_l_min -15
_diffrn_reflns_number 8881
_diffrn_reflns_theta_full 25.242
_diffrn_reflns_theta_max 28.416
_diffrn_reflns_theta_min 2.325
_exptl_absorpt_coefficient_mu 0.360
_exptl_absorpt_correction_T_max 0.7457
_exptl_absorpt_correction_T_min 0.6707
_exptl_absorpt_correction_type multi-scan
_exptl_absorpt_process_details
;
(SADABS; Bruker 2013)
;
_exptl_crystal_colour colourless
_exptl_crystal_density_diffrn 1.332
_exptl_crystal_description block
_exptl_crystal_F_000 392
_exptl_crystal_size_max 0.320
_exptl_crystal_size_mid 0.270
_exptl_crystal_size_min 0.210
_refine_diff_density_max 0.289
_refine_diff_density_min -0.258
_refine_ls_extinction_method none
_refine_ls_goodness_of_fit_ref 1.030
_refine_ls_hydrogen_treatment mixed
_refine_ls_matrix_type full
_refine_ls_number_parameters 117
_refine_ls_number_reflns 2303
_refine_ls_number_restraints 0
_refine_ls_restrained_S_all 1.030
_refine_ls_R_factor_all 0.0328
_refine_ls_R_factor_gt 0.0304
_refine_ls_shift/su_max 0.000
_refine_ls_shift/su_mean 0.000
_refine_ls_structure_factor_coef Fsqd
_refine_ls_weighting_details 'w=1/[\s^2^(Fo^2^)+(0.0443P)^2^+0.3189P] where P=(Fo^2^+2Fc^2^)/3'
_refine_ls_weighting_scheme calc
_refine_ls_wR_factor_gt 0.0812
_refine_ls_wR_factor_ref 0.0829
_reflns_number_gt 2118
_reflns_number_total 2303
_reflns_threshold_expression 'I > 2\s(I)'
_cod_data_source_file hg5479sup1.cif
_cod_data_source_block I
_cod_database_code 2241923
_shelx_space_group_comment
;
The symmetry employed for this shelxl refinement is uniquely defined
by the following loop, which should always be used as a source of
symmetry information in preference to the above space-group names.
They are only intended as comments.
;
_shelx_estimated_absorpt_t_min 0.893
_shelx_estimated_absorpt_t_max 0.928

loop_
_space_group_symop_operation_xyz
'x, y, z'
'-x+1/2, y+1/2, -z+1/2'
'-x, -y, -z'
'x-1/2, -y-1/2, z-1/2'

loop_
_atom_site_type_symbol
_atom_site_label
_atom_site_fract_x
_atom_site_fract_y
_atom_site_fract_z
_atom_site_U_iso_or_equiv
_atom_site_adp_type
_atom_site_calc_flag
_atom_site_occupancy
Cl Cl1 0.40846(3) 0.04783(3) 0.28633(2) 0.02513(10) Uani d 1
N N1 0.63461(9) 0.19285(11) 0.51048(9) 0.01829(19) Uani d 1
H H1A 0.5756(14) 0.1538(18) 0.4416(13) 0.021(3) Uiso d 1
H H1B 0.6295(14) 0.1263(19) 0.5696(14) 0.026(4) Uiso d 1
N N2 0.83020(13) -0.19199(14) 0.33231(10) 0.0343(3) Uani d 1
C C1 0.54173(12) 0.64376(14) 0.44414(11) 0.0240(2) Uani d 1
H H1C 0.6086 0.6937 0.5170 0.029 Uiso calc 1
H H1D 0.5352 0.7127 0.3704 0.029 Uiso calc 1
C C2 0.58760(13) 0.47226(14) 0.42261(11) 0.0236(2) Uani d 1
H H2A 0.5242 0.4254 0.3462 0.028 Uiso calc 1
H H2B 0.6773 0.4780 0.4106 0.028 Uiso calc 1
C C3 0.59394(11) 0.36313(13) 0.53315(10) 0.0180(2) Uani d 1
H H3 0.6618 0.4083 0.6089 0.022 Uiso calc 1
C C4 0.77439(12) 0.18178(15) 0.50226(12) 0.0265(3) Uani d 1
H H4A 0.8381 0.2237 0.5804 0.032 Uiso calc 1
H H4B 0.7819 0.2515 0.4330 0.032 Uiso calc 1
C C5 0.81211(11) 0.00954(14) 0.48115(10) 0.0207(2) Uani d 1
C C6 0.79449(14) -0.04487(16) 0.36097(12) 0.0298(3) Uani d 1
H H6 0.7541 0.0278 0.2944 0.036 Uiso calc 1
C C7 0.88687(13) -0.29136(15) 0.42730(12) 0.0289(3) Uani d 1
H H7 0.9154 -0.3959 0.4092 0.035 Uiso calc 1
C C8 0.90643(13) -0.25138(16) 0.54997(12) 0.0299(3) Uani d 1
H H8 0.9454 -0.3275 0.6144 0.036 Uiso calc 1
C C9 0.86810(13) -0.09778(16) 0.57749(11) 0.0271(3) Uani d 1
H H9 0.8801 -0.0667 0.6613 0.033 Uiso calc 1

loop_
_atom_site_aniso_label
_atom_site_aniso_U_11
_atom_site_aniso_U_22
_atom_site_aniso_U_33
_atom_site_aniso_U_12
_atom_site_aniso_U_13
_atom_site_aniso_U_23
Cl1 0.02754(17) 0.02485(16) 0.02046(15) -0.00212(10) 0.00355(11) 0.00078(9)
N1 0.0189(5) 0.0152(4) 0.0209(4) 0.0013(3) 0.0064(4) -0.0008(3)
N2 0.0445(7) 0.0312(6) 0.0274(5) 0.0077(5) 0.0114(5) -0.0051(4)
C1 0.0265(6) 0.0173(5) 0.0333(6) 0.0025(4) 0.0168(5) 0.0029(4)
C2 0.0291(6) 0.0187(5) 0.0291(6) 0.0045(4) 0.0177(5) 0.0032(4)
C3 0.0197(5) 0.0141(5) 0.0199(5) 0.0019(4) 0.0056(4) -0.0019(4)
C4 0.0205(6) 0.0209(6) 0.0404(7) 0.0008(4) 0.0125(5) -0.0048(5)
C5 0.0177(5) 0.0197(5) 0.0261(5) 0.0011(4) 0.0086(4) -0.0014(4)
C6 0.0379(7) 0.0274(6) 0.0236(6) 0.0089(5) 0.0087(5) 0.0031(4)
C7 0.0281(6) 0.0199(6) 0.0407(7) 0.0032(5) 0.0133(5) -0.0032(5)
C8 0.0289(6) 0.0269(6) 0.0340(6) 0.0068(5) 0.0097(5) 0.0089(5)
C9 0.0271(6) 0.0319(7) 0.0222(5) 0.0042(5) 0.0075(4) -0.0002(5)

loop_
_atom_type_symbol
_atom_type_description
_atom_type_scat_dispersion_real
_atom_type_scat_dispersion_imag
_atom_type_scat_source
C C 0.0033 0.0016 'International Tables Vol C Tables 4.2.6.8 and 6.1.1.4'
H H 0.0000 0.0000 'International Tables Vol C Tables 4.2.6.8 and 6.1.1.4'
N N 0.0061 0.0033 'International Tables Vol C Tables 4.2.6.8 and 6.1.1.4'
Cl Cl 0.1484 0.1585 'International Tables Vol C Tables 4.2.6.8 and 6.1.1.4'

loop_
_geom_angle_atom_site_label_1
_geom_angle_atom_site_label_2
_geom_angle_atom_site_label_3
_geom_angle_site_symmetry_1
_geom_angle_site_symmetry_3
_geom_angle
C4 N1 C3 . . 113.56(9)
C4 N1 H1A . . 110.8(9)
C3 N1 H1A . . 109.0(9)
C4 N1 H1B . . 107.3(10)
C3 N1 H1B . . 111.2(10)
H1A N1 H1B . . 104.6(13)
C6 N2 C7 . . 116.57(11)
C3 C1 C2 3_666 . 110.35(9)
C3 C1 H1C 3_666 . 109.6
C2 C1 H1C . . 109.6
C3 C1 H1D 3_666 . 109.6
C2 C1 H1D . . 109.6
H1C C1 H1D . . 108.1
C3 C2 C1 . . 110.35(9)
C3 C2 H2A . . 109.6
C1 C2 H2A . . 109.6
C3 C2 H2B . . 109.6
C1 C2 H2B . . 109.6
H2A C2 H2B . . 108.1
N1 C3 C1 . 3_666 108.79(9)
N1 C3 C2 . . 110.50(8)
C1 C3 C2 3_666 . 110.60(9)
N1 C3 H3 . . 109.0
C1 C3 H3 3_666 . 109.0
C2 C3 H3 . . 109.0
N1 C4 C5 . . 112.05(9)
N1 C4 H4A . . 109.2
C5 C4 H4A . . 109.2
N1 C4 H4B . . 109.2
C5 C4 H4B . . 109.2
H4A C4 H4B . . 107.9
C9 C5 C6 . . 117.55(11)
C9 C5 C4 . . 122.80(11)
C6 C5 C4 . . 119.62(11)
N2 C6 C5 . . 124.49(12)
N2 C6 H6 . . 117.8
C5 C6 H6 . . 117.8
N2 C7 C8 . . 123.82(12)
N2 C7 H7 . . 118.1
C8 C7 H7 . . 118.1
C7 C8 C9 . . 118.55(11)
C7 C8 H8 . . 120.7
C9 C8 H8 . . 120.7
C5 C9 C8 . . 118.99(11)
C5 C9 H9 . . 120.5
C8 C9 H9 . . 120.5

loop_
_geom_bond_atom_site_label_1
_geom_bond_atom_site_label_2
_geom_bond_site_symmetry_2
_geom_bond_distance
N1 C4 . 1.4963(14)
N1 C3 . 1.5033(13)
N1 H1A . 0.891(15)
N1 H1B . 0.876(16)
N2 C6 . 1.3309(17)
N2 C7 . 1.3319(17)
C1 C3 3_666 1.5188(15)
C1 C2 . 1.5283(15)
C1 H1C . 0.9900
C1 H1D . 0.9900
C2 C3 . 1.5193(15)
C2 H2A . 0.9900
C2 H2B . 0.9900
C3 C1 3_666 1.5188(15)
C3 H3 . 1.0000
C4 C5 . 1.5040(16)
C4 H4A . 0.9900
C4 H4B . 0.9900
C5 C9 . 1.3813(17)
C5 C6 . 1.3848(16)
C6 H6 . 0.9500
C7 C8 . 1.3750(18)
C7 H7 . 0.9500
C8 C9 . 1.3847(18)
C8 H8 . 0.9500
C9 H9 . 0.9500

loop_
_geom_hbond_atom_site_label_D
_geom_hbond_atom_site_label_H
_geom_hbond_atom_site_label_A
_geom_hbond_site_symmetry_A
_geom_hbond_distance_DH
_geom_hbond_distance_HA
_geom_hbond_distance_DA
_geom_hbond_angle_DHA
_geom_hbond_publ_flag
N1 H1A Cl1 . 0.891(15) 2.237(15) 3.1215(10) 171.7(12) y
N1 H1B Cl1 3_656 0.876(16) 2.287(16) 3.1588(10) 173.8(13) y
C3 H3 Cl1 4_666 1.00 2.76 3.7106(11) 158.2 y
C8 H8 Cl1 4_656 0.95 2.76 3.6020(13) 147.9 y

loop_
_geom_torsion_atom_site_label_1
_geom_torsion_atom_site_label_2
_geom_torsion_atom_site_label_3
_geom_torsion_atom_site_label_4
_geom_torsion_site_symmetry_1
_geom_torsion_site_symmetry_4
_geom_torsion
C3 C1 C2 C3 3_666 . -57.46(14)
C4 N1 C3 C1 . 3_666 -172.97(9)
C4 N1 C3 C2 . . 65.43(12)
C1 C2 C3 N1 . . 178.12(9)
C1 C2 C3 C1 . 3_666 57.60(14)
C3 N1 C4 C5 . . 179.29(9)
N1 C4 C5 C9 . . -88.08(14)
N1 C4 C5 C6 . . 93.89(13)
C7 N2 C6 C5 . . -0.2(2)
C9 C5 C6 N2 . . -1.4(2)
C4 C5 C6 N2 . . 176.74(13)
C6 N2 C7 C8 . . 1.7(2)
N2 C7 C8 C9 . . -1.5(2)
C6 C5 C9 C8 . . 1.50(18)
C4 C5 C9 C8 . . -176.57(11)
C7 C8 C9 C5 . . -0.16(19)

_cod_database_fobs_code 2241923
